data_7024766
loop_
_publ_author_name
'Robson, Kiyoshi C. D.'
'Phillips, Cory D.'
'Patrick, Brian O.'
'McNeil, W. Stephen'

_publ_section_title
;
 Synthesis and characterisation of bis(beta-ketoaminato) complexes of
 cobalt(II).
;
_journal_issue 10
_journal_name_full 'Dalton transactions (Cambridge, England : 2003)'
_journal_page_first 2573
_journal_page_last 2578
_journal_paper_doi 10.1039/b921153e
_journal_volume 39
_journal_year 2010
_chemical_formula_sum 'C36 H36 Co N2 O2'
_chemical_formula_weight 587.60
_chemical_name_systematic
;
?
;
_space_group_IT_number 15
_symmetry_cell_setting monoclinic
_symmetry_space_group_name_Hall '-C 2yc'
_symmetry_space_group_name_H-M 'C 1 2/c 1'
_atom_sites_solution_hydrogens geom
_atom_sites_solution_primary direct
_atom_sites_solution_secondary difmap
_audit_creation_method SHELXL-97
_cell_angle_alpha 90.00
_cell_angle_beta 113.825(10)
_cell_angle_gamma 90.00
_cell_formula_units_Z 4
_cell_length_a 13.717(3)
_cell_length_b 17.402(3)
_cell_length_c 13.486(3)
_cell_measurement_reflns_used 5075
_cell_measurement_temperature 173(2)
_cell_measurement_theta_max 27.35
_cell_measurement_theta_min 2.34
_cell_volume 2944.8(11)
_computing_structure_refinement 'SHELXL-97 (Sheldrick, 1997)'
_diffrn_ambient_temperature 173(2)
_diffrn_measured_fraction_theta_full 0.995
_diffrn_measured_fraction_theta_max 0.995
_diffrn_measurement_device_type 'Bruker X8 APEX II'
_diffrn_measurement_method 'area detector'
_diffrn_radiation_monochromator graphite
_diffrn_radiation_source 'fine-focus sealed tube'
_diffrn_radiation_type MoK\a
_diffrn_radiation_wavelength 0.71073
_diffrn_reflns_av_R_equivalents 0.0444
_diffrn_reflns_av_sigmaI/netI 0.0322
_diffrn_reflns_limit_h_max 18
_diffrn_reflns_limit_h_min -18
_diffrn_reflns_limit_k_max 23
_diffrn_reflns_limit_k_min -22
_diffrn_reflns_limit_l_max 17
_diffrn_reflns_limit_l_min -16
_diffrn_reflns_number 22926
_diffrn_reflns_theta_full 28.13
_diffrn_reflns_theta_max 28.13
_diffrn_reflns_theta_min 2.00
_exptl_absorpt_coefficient_mu 0.618
_exptl_absorpt_correction_T_max 0.929
_exptl_absorpt_correction_T_min 0.739
_exptl_absorpt_correction_type multi-scan
_exptl_crystal_colour red
_exptl_crystal_density_diffrn 1.325
_exptl_crystal_density_method 'not measured'
_exptl_crystal_description prism
_exptl_crystal_F_000 1236
_exptl_crystal_size_max 0.35
_exptl_crystal_size_mid 0.30
_exptl_crystal_size_min 0.12
_refine_diff_density_max 0.296
_refine_diff_density_min -0.345
_refine_diff_density_rms 0.053
_refine_ls_extinction_method none
_refine_ls_goodness_of_fit_ref 1.038
_refine_ls_hydrogen_treatment constr
_refine_ls_matrix_type full
_refine_ls_number_parameters 189
_refine_ls_number_reflns 3586
_refine_ls_number_restraints 0
_refine_ls_restrained_S_all 1.038
_refine_ls_R_factor_all 0.0474
_refine_ls_R_factor_gt 0.0352
_refine_ls_shift/su_max 0.006
_refine_ls_shift/su_mean 0.002
_refine_ls_structure_factor_coef Fsqd
_refine_ls_weighting_details 'calc w=1/[\s^2^(Fo^2^)+(0.0427P)^2^+2.6086P] where P=(Fo^2^+2Fc^2^)/3'
_refine_ls_weighting_scheme calc
_refine_ls_wR_factor_gt 0.0866
_refine_ls_wR_factor_ref 0.0932
_reflns_number_gt 2941
_reflns_number_total 3586
_reflns_threshold_expression >2sigma(I)
_cod_data_source_file b921153e.txt
_cod_data_source_block sm009
_cod_original_cell_volume 2944.7(10)
_cod_original_sg_symbol_H-M 'C 2/c'
_cod_database_code 7024766

loop_
_symmetry_equiv_pos_as_xyz
'x, y, z'
'-x, y, -z+1/2'
'x+1/2, y+1/2, z'
'-x+1/2, y+1/2, -z+1/2'
'-x, -y, -z'
'x, -y, z-1/2'
'-x+1/2, -y+1/2, -z'
'x+1/2, -y+1/2, z-1/2'

loop_
_atom_site_label
_atom_site_type_symbol
_atom_site_fract_x
_atom_site_fract_y
_atom_site_fract_z
_atom_site_U_iso_or_equiv
_atom_site_adp_type
_atom_site_occupancy
_atom_site_symmetry_multiplicity
_atom_site_calc_flag
_atom_site_refinement_flags
C1 C 1.16701(13) 0.39275(9) 0.95040(13) 0.0217(3) Uani 1 1 d .
C2 C 1.23250(13) 0.34067(10) 0.93108(13) 0.0239(3) Uani 1 1 d .
H2 H 1.2966 0.3280 0.9912 0.029 Uiso 1 1 calc R
C3 C 1.21555(13) 0.30377(9) 0.83220(13) 0.0225(3) Uani 1 1 d .
C4 C 1.30639(15) 0.25982(12) 0.82607(15) 0.0327(4) Uani 1 1 d .
H4A H 1.2809 0.2098 0.7921 0.049 Uiso 1 1 calc R
H4B H 1.3613 0.2521 0.8993 0.049 Uiso 1 1 calc R
H4C H 1.3366 0.2887 0.7827 0.049 Uiso 1 1 calc R
C5 C 1.20189(14) 0.42923(10) 1.05870(13) 0.0236(3) Uani 1 1 d .
C6 C 1.12581(15) 0.44767(10) 1.09768(14) 0.0266(4) Uani 1 1 d .
H6 H 1.0527 0.4380 1.0543 0.032 Uiso 1 1 calc R
C7 C 1.15513(17) 0.47993(11) 1.19874(15) 0.0327(4) Uani 1 1 d .
H7 H 1.1023 0.4915 1.2252 0.039 Uiso 1 1 calc R
C8 C 1.26008(18) 0.49552(12) 1.26148(15) 0.0368(5) Uani 1 1 d .
H8 H 1.2801 0.5176 1.3314 0.044 Uiso 1 1 calc R
C9 C 1.33630(17) 0.47893(13) 1.22259(16) 0.0392(5) Uani 1 1 d .
H9 H 1.4089 0.4908 1.2651 0.047 Uiso 1 1 calc R
C10 C 1.30791(15) 0.44533(11) 1.12251(15) 0.0326(4) Uani 1 1 d .
H10 H 1.3612 0.4331 1.0969 0.039 Uiso 1 1 calc R
C11 C 1.11566(13) 0.27883(10) 0.64562(13) 0.0222(3) Uani 1 1 d .
C12 C 1.08047(14) 0.20478(10) 0.61331(14) 0.0267(4) Uani 1 1 d .
H12 H 1.0647 0.1715 0.6607 0.032 Uiso 1 1 calc R
C13 C 1.06837(14) 0.17943(10) 0.51213(15) 0.0294(4) Uani 1 1 d .
C14 C 1.08996(14) 0.22908(11) 0.44382(14) 0.0296(4) Uani 1 1 d .
H14 H 1.0820 0.2115 0.3743 0.035 Uiso 1 1 calc R
C15 C 1.12277(14) 0.30359(11) 0.47382(14) 0.0277(4) Uani 1 1 d .
C16 C 1.13626(14) 0.32785(10) 0.57609(14) 0.0257(4) Uani 1 1 d .
H16 H 1.1599 0.3787 0.5987 0.031 Uiso 1 1 calc R
C17 C 1.03213(19) 0.09850(12) 0.47658(18) 0.0448(5) Uani 1 1 d .
H17A H 0.9561 0.0987 0.4286 0.067 Uiso 1 1 calc R
H17B H 1.0437 0.0667 0.5403 0.067 Uiso 1 1 calc R
H17C H 1.0730 0.0774 0.4377 0.067 Uiso 1 1 calc R
C18 C 1.14303(18) 0.35772(13) 0.39815(16) 0.0387(5) Uani 1 1 d .
H18A H 1.2130 0.3468 0.3979 0.058 Uiso 1 1 calc R
H18B H 1.1416 0.4107 0.4221 0.058 Uiso 1 1 calc R
H18C H 1.0878 0.3511 0.3248 0.058 Uiso 1 1 calc R
N1 N 1.12459(11) 0.30791(8) 0.74767(11) 0.0220(3) Uani 1 1 d .
O1 O 1.07423(9) 0.41369(7) 0.88287(9) 0.0260(3) Uani 1 1 d .
Co1 Co 1.0000 0.359988(19) 0.7500 0.02218(10) Uani 1 2 d S

loop_
_atom_site_aniso_label
_atom_site_aniso_U_11
_atom_site_aniso_U_22
_atom_site_aniso_U_33
_atom_site_aniso_U_23
_atom_site_aniso_U_13
_atom_site_aniso_U_12
C1 0.0240(8) 0.0236(8) 0.0188(7) 0.0013(6) 0.0099(6) -0.0038(6)
C2 0.0218(8) 0.0289(8) 0.0191(8) 0.0015(6) 0.0063(6) 0.0022(6)
C3 0.0240(8) 0.0213(8) 0.0238(8) 0.0016(6) 0.0113(7) -0.0005(6)
C4 0.0264(9) 0.0393(10) 0.0309(9) -0.0042(8) 0.0099(8) 0.0079(8)
C5 0.0303(9) 0.0223(8) 0.0184(7) 0.0020(6) 0.0101(7) 0.0010(7)
C6 0.0325(9) 0.0243(8) 0.0244(8) 0.0025(7) 0.0129(7) 0.0037(7)
C7 0.0489(12) 0.0272(9) 0.0289(9) 0.0036(7) 0.0229(9) 0.0099(8)
C8 0.0531(13) 0.0334(10) 0.0206(8) -0.0039(7) 0.0113(8) 0.0056(9)
C9 0.0374(11) 0.0450(12) 0.0275(9) -0.0096(8) 0.0052(8) -0.0036(9)
C10 0.0301(9) 0.0405(10) 0.0274(9) -0.0051(8) 0.0118(8) -0.0025(8)
C11 0.0189(8) 0.0275(8) 0.0200(7) -0.0031(6) 0.0077(6) 0.0017(6)
C12 0.0261(9) 0.0273(9) 0.0268(9) -0.0010(7) 0.0109(7) -0.0013(7)
C13 0.0254(9) 0.0291(9) 0.0293(9) -0.0076(7) 0.0066(7) -0.0003(7)
C14 0.0254(9) 0.0403(10) 0.0221(8) -0.0077(7) 0.0087(7) 0.0033(7)
C15 0.0242(9) 0.0349(9) 0.0260(9) -0.0017(7) 0.0122(7) 0.0031(7)
C16 0.0265(9) 0.0255(8) 0.0268(9) -0.0032(7) 0.0125(7) -0.0012(7)
C17 0.0550(14) 0.0333(11) 0.0425(12) -0.0150(9) 0.0161(10) -0.0076(10)
C18 0.0433(12) 0.0500(12) 0.0297(10) 0.0027(9) 0.0220(9) -0.0007(10)
N1 0.0236(7) 0.0244(7) 0.0200(7) -0.0019(5) 0.0108(6) -0.0006(5)
O1 0.0243(6) 0.0313(6) 0.0217(6) -0.0023(5) 0.0085(5) 0.0028(5)
Co1 0.02000(17) 0.02825(18) 0.01897(16) 0.000 0.00858(12) 0.000

loop_
_atom_type_symbol
_atom_type_description
_atom_type_scat_dispersion_real
_atom_type_scat_dispersion_imag
_atom_type_scat_source
C C 0.0033 0.0016 'International Tables Vol C Tables 4.2.6.8 and 6.1.1.4'
H H 0.0000 0.0000 'International Tables Vol C Tables 4.2.6.8 and 6.1.1.4'
N N 0.0061 0.0033 'International Tables Vol C Tables 4.2.6.8 and 6.1.1.4'
O O 0.0106 0.0060 'International Tables Vol C Tables 4.2.6.8 and 6.1.1.4'
Co Co 0.3494 0.9721 'International Tables Vol C Tables 4.2.6.8 and 6.1.1.4'

loop_
_geom_angle_atom_site_label_1
_geom_angle_atom_site_label_2
_geom_angle_atom_site_label_3
_geom_angle
_geom_angle_site_symmetry_1
_geom_angle_site_symmetry_3
O1 C1 C2 126.18(15) . .
O1 C1 C5 114.23(15) . .
C2 C1 C5 119.59(15) . .
C1 C2 C3 127.48(15) . .
C1 C2 H2 116.3 . .
C3 C2 H2 116.3 . .
N1 C3 C2 122.20(15) . .
N1 C3 C4 120.23(15) . .
C2 C3 C4 117.56(15) . .
C3 C4 H4A 109.5 . .
C3 C4 H4B 109.5 . .
H4A C4 H4B 109.5 . .
C3 C4 H4C 109.5 . .
H4A C4 H4C 109.5 . .
H4B C4 H4C 109.5 . .
C6 C5 C10 118.72(16) . .
C6 C5 C1 118.74(16) . .
C10 C5 C1 122.53(16) . .
C7 C6 C5 120.53(18) . .
C7 C6 H6 119.7 . .
C5 C6 H6 119.7 . .
C8 C7 C6 120.42(18) . .
C8 C7 H7 119.8 . .
C6 C7 H7 119.8 . .
C7 C8 C9 119.57(18) . .
C7 C8 H8 120.2 . .
C9 C8 H8 120.2 . .
C10 C9 C8 120.38(19) . .
C10 C9 H9 119.8 . .
C8 C9 H9 119.8 . .
C9 C10 C5 120.35(19) . .
C9 C10 H10 119.8 . .
C5 C10 H10 119.8 . .
C16 C11 C12 120.22(16) . .
C16 C11 N1 118.42(15) . .
C12 C11 N1 121.22(15) . .
C13 C12 C11 119.80(17) . .
C13 C12 H12 120.1 . .
C11 C12 H12 120.1 . .
C12 C13 C14 119.21(17) . .
C12 C13 C17 120.43(18) . .
C14 C13 C17 120.36(17) . .
C15 C14 C13 121.72(16) . .
C15 C14 H14 119.1 . .
C13 C14 H14 119.1 . .
C14 C15 C16 118.47(17) . .
C14 C15 C18 121.40(17) . .
C16 C15 C18 120.14(17) . .
C11 C16 C15 120.55(17) . .
C11 C16 H16 119.7 . .
C15 C16 H16 119.7 . .
C13 C17 H17A 109.5 . .
C13 C17 H17B 109.5 . .
H17A C17 H17B 109.5 . .
C13 C17 H17C 109.5 . .
H17A C17 H17C 109.5 . .
H17B C17 H17C 109.5 . .
C15 C18 H18A 109.5 . .
C15 C18 H18B 109.5 . .
H18A C18 H18B 109.5 . .
C15 C18 H18C 109.5 . .
H18A C18 H18C 109.5 . .
H18B C18 H18C 109.5 . .
C3 N1 C11 120.12(14) . .
C3 N1 Co1 123.10(12) . .
C11 N1 Co1 116.60(10) . .
C1 O1 Co1 121.81(11) . .
O1 Co1 O1 121.40(8) . 2_756
O1 Co1 N1 110.59(6) . 2_756
O1 Co1 N1 95.98(5) 2_756 2_756
O1 Co1 N1 95.98(5) . .
O1 Co1 N1 110.59(6) 2_756 .
N1 Co1 N1 124.49(8) 2_756 .

loop_
_geom_bond_atom_site_label_1
_geom_bond_atom_site_label_2
_geom_bond_distance
_geom_bond_site_symmetry_2
C1 O1 1.283(2) .
C1 C2 1.373(2) .
C1 C5 1.483(2) .
C2 C3 1.412(2) .
C2 H2 0.9500 .
C3 N1 1.309(2) .
C3 C4 1.493(2) .
C4 H4A 0.9800 .
C4 H4B 0.9800 .
C4 H4C 0.9800 .
C5 C6 1.383(3) .
C5 C10 1.387(3) .
C6 C7 1.375(3) .
C6 H6 0.9500 .
C7 C8 1.370(3) .
C7 H7 0.9500 .
C8 C9 1.376(3) .
C8 H8 0.9500 .
C9 C10 1.375(3) .
C9 H9 0.9500 .
C10 H10 0.9500 .
C11 C16 1.379(2) .
C11 C12 1.383(2) .
C11 N1 1.424(2) .
C12 C13 1.379(2) .
C12 H12 0.9500 .
C13 C14 1.379(3) .
C13 C17 1.506(3) .
C14 C15 1.378(3) .
C14 H14 0.9500 .
C15 C16 1.381(2) .
C15 C18 1.495(3) .
C16 H16 0.9500 .
C17 H17A 0.9800 .
C17 H17B 0.9800 .
C17 H17C 0.9800 .
C18 H18A 0.9800 .
C18 H18B 0.9800 .
C18 H18C 0.9800 .
N1 Co1 1.9459(14) .
O1 Co1 1.9096(12) .
Co1 O1 1.9096(12) 2_756
Co1 N1 1.9459(14) 2_756

loop_
_geom_torsion_atom_site_label_1
_geom_torsion_atom_site_label_2
_geom_torsion_atom_site_label_3
_geom_torsion_atom_site_label_4
_geom_torsion
_geom_torsion_site_symmetry_4
O1 C1 C2 C3 4.9(3) .
C5 C1 C2 C3 -176.12(16) .
C1 C2 C3 N1 -9.6(3) .
C1 C2 C3 C4 169.64(17) .
O1 C1 C5 C6 32.0(2) .
C2 C1 C5 C6 -147.08(17) .
O1 C1 C5 C10 -148.21(17) .
C2 C1 C5 C10 32.7(2) .
C10 C5 C6 C7 -1.3(3) .
C1 C5 C6 C7 178.49(16) .
C5 C6 C7 C8 1.2(3) .
C6 C7 C8 C9 0.2(3) .
C7 C8 C9 C10 -1.5(3) .
C8 C9 C10 C5 1.3(3) .
C6 C5 C10 C9 0.1(3) .
C1 C5 C10 C9 -179.73(18) .
C16 C11 C12 C13 1.5(3) .
N1 C11 C12 C13 177.24(16) .
C11 C12 C13 C14 -1.1(3) .
C11 C12 C13 C17 178.84(18) .
C12 C13 C14 C15 -0.4(3) .
C17 C13 C14 C15 179.69(18) .
C13 C14 C15 C16 1.4(3) .
C13 C14 C15 C18 -178.24(18) .
C12 C11 C16 C15 -0.4(3) .
N1 C11 C16 C15 -176.28(15) .
C14 C15 C16 C11 -1.0(3) .
C18 C15 C16 C11 178.66(17) .
C2 C3 N1 C11 171.37(15) .
C4 C3 N1 C11 -7.9(2) .
C2 C3 N1 Co1 -3.6(2) .
C4 C3 N1 Co1 177.21(13) .
C16 C11 N1 C3 -90.2(2) .
C12 C11 N1 C3 94.0(2) .
C16 C11 N1 Co1 85.07(17) .
C12 C11 N1 Co1 -90.74(17) .
C2 C1 O1 Co1 12.2(2) .
C5 C1 O1 Co1 -166.85(10) .
C1 O1 Co1 O1 -137.01(14) 2_756
C1 O1 Co1 N1 111.91(13) 2_756
C1 O1 Co1 N1 -18.45(13) .
C3 N1 Co1 O1 14.47(14) .
C11 N1 Co1 O1 -160.64(12) .
C3 N1 Co1 O1 141.27(13) 2_756
C11 N1 Co1 O1 -33.84(13) 2_756
C3 N1 Co1 N1 -105.59(14) 2_756
C11 N1 Co1 N1 79.30(11) 2_756
